data_4327870
loop_
_publ_author_name
'Alexander S. Filatov'
'Margaret Napier'
'Volodimir D. Vreshch'
'Natalie J. Sumner'
'Evgeny V. Dikarev'
'Marina A. Petrukhina'

_publ_contact_author_address
;
Department of Chemistry
University at Albany
1400 Washington ave
Albany NY 12222
USA
;
_publ_contact_author_email marina@albany.edu
_publ_contact_author_fax 518-442-3462
_publ_contact_author_name
;
 Dikarev, Evgeny V.
;
_publ_contact_author_phone 518-442-4406
_publ_section_title
;
 From Solid State to Solution: Advancing Chemistry of Bi-Bi and Bi-Rh
 Paddlewheel Carboxylates
;
_journal_name_full 'Inorganic Chemistry'
_journal_page_first 566
_journal_page_last 571
_journal_paper_doi 10.1021/ic202089p
_journal_volume 51
_journal_year 2012
_chemical_absolute_configuration ad
_chemical_formula_moiety '2(C8 Bi2 F12 O8), C12 H10 O'
_chemical_formula_sum 'C28 H10 Bi4 F24 O17'
_chemical_formula_weight 1910.28
_chemical_name_systematic
; 
  tetrakis(\m~2~-trifluoroacetato-O,O')-di-bismuth(II,II) diphenyl ether 
;
_space_group_IT_number 9
_symmetry_cell_setting monoclinic
_symmetry_Int_Tables_number 9
_symmetry_space_group_name_Hall 'C -2yc'
_symmetry_space_group_name_H-M 'C 1 c 1'
_atom_sites_solution_hydrogens geom
_atom_sites_solution_primary direct
_atom_sites_solution_secondary difmap
_audit_creation_method SHELXL-97
_cell_angle_alpha 90.00
_cell_angle_beta 91.8650(10)
_cell_angle_gamma 90.00
_cell_formula_units_Z 4
_cell_length_a 11.5233(4)
_cell_length_b 22.6418(9)
_cell_length_c 17.2846(7)
_cell_measurement_reflns_used 999
_cell_measurement_temperature 173(2)
_cell_measurement_theta_max 28.27
_cell_measurement_theta_min 1.80
_cell_volume 4507.3(3)
_computing_cell_refinement 'SAINT Ver. 6.22  (Bruker-AXS, 2003)'
_computing_data_collection 'SMART Ver. 5.622 (Bruker-AXS, 2003)'
_computing_data_reduction 'SAINT Ver. 6.22'
_computing_molecular_graphics 'SHELXTL Ver. 6.14'
_computing_publication_material 'SHELXTL Ver. 6.14'
_computing_structure_refinement 'SHELXTL Ver. 6.14'
_computing_structure_solution 'SHELXTL Ver. 6.14 (Bruker-AXS, 2003)'
_diffrn_ambient_temperature 173(2)
_diffrn_measured_fraction_theta_full 1.000
_diffrn_measured_fraction_theta_max 0.952
_diffrn_measurement_device_type 'Bruker SMART APEX CCD area-detector'
_diffrn_measurement_method '0.30\% \w scans'
_diffrn_radiation_monochromator graphite
_diffrn_radiation_source 'fine-focus sealed tube'
_diffrn_radiation_type Mo-K\a
_diffrn_radiation_wavelength 0.71073
_diffrn_reflns_av_R_equivalents 0.0225
_diffrn_reflns_av_sigmaI/netI 0.0380
_diffrn_reflns_limit_h_max 14
_diffrn_reflns_limit_h_min -15
_diffrn_reflns_limit_k_max 29
_diffrn_reflns_limit_k_min -29
_diffrn_reflns_limit_l_max 22
_diffrn_reflns_limit_l_min -22
_diffrn_reflns_number 19509
_diffrn_reflns_theta_full 25.00
_diffrn_reflns_theta_max 28.27
_diffrn_reflns_theta_min 1.80
_exptl_absorpt_coefficient_mu 15.736
_exptl_absorpt_correction_T_max 0.4055
_exptl_absorpt_correction_T_min 0.1449
_exptl_absorpt_correction_type multi-scan
_exptl_absorpt_process_details
;
SADABS  (Bruker-AXS, 2003)
;
_exptl_crystal_colour orange
_exptl_crystal_density_diffrn 2.815
_exptl_crystal_description block
_exptl_crystal_F_000 3448
_exptl_crystal_size_max 0.20
_exptl_crystal_size_mid 0.10
_exptl_crystal_size_min 0.07
_refine_diff_density_max 0.855
_refine_diff_density_min -0.661
_refine_diff_density_rms 0.127
_refine_ls_abs_structure_details 'Flack H D (1983), Acta Cryst. A39, 876-881'
_refine_ls_abs_structure_Flack 0.371(5)
_refine_ls_extinction_method none
_refine_ls_goodness_of_fit_ref 1.014
_refine_ls_hydrogen_treatment noref
_refine_ls_matrix_type full
_refine_ls_number_parameters 683
_refine_ls_number_reflns 9979
_refine_ls_number_restraints 62
_refine_ls_restrained_S_all 1.018
_refine_ls_R_factor_all 0.0276
_refine_ls_R_factor_gt 0.0243
_refine_ls_shift/su_max 0.001
_refine_ls_shift/su_mean 0.001
_refine_ls_structure_factor_coef Fsqd
_refine_ls_weighting_details 'calc w=1/[\s^2^(Fo^2^)+(0.0214P)^2^+0.0000P] where P=(Fo^2^+2Fc^2^)/3'
_refine_ls_weighting_scheme calc
_refine_ls_wR_factor_gt 0.0489
_refine_ls_wR_factor_ref 0.0502
_reflns_number_gt 9330
_reflns_number_total 9979
_reflns_threshold_expression I>2\s(I)
_cod_data_source_file ic202089p_si_002_2.cif
_cod_data_source_block 1*Ph2O
_cod_original_sg_symbol_Hall 'C -2yc      '
_cod_original_sg_symbol_H-M 'C 1 c 1 '
_cod_database_code 4327870

loop_
_symmetry_equiv_pos_as_xyz
'x, y, z'
'x, -y, z+1/2'
'x+1/2, y+1/2, z'
'x+1/2, -y+1/2, z+1/2'

loop_
_atom_site_label
_atom_site_type_symbol
_atom_site_fract_x
_atom_site_fract_y
_atom_site_fract_z
_atom_site_U_iso_or_equiv
_atom_site_adp_type
_atom_site_occupancy
_atom_site_symmetry_multiplicity
_atom_site_calc_flag
_atom_site_refinement_flags
_atom_site_disorder_assembly
_atom_site_disorder_group
Bi1 Bi 0.60116(2) 0.402263(10) 0.344618(15) 0.02937(6) Uani 1 1 d . . .
Bi2 Bi 0.45808(2) 0.451391(10) 0.468429(15) 0.02580(6) Uani 1 1 d . . .
Bi3 Bi 0.73832(2) 0.205997(11) 0.377740(16) 0.03310(7) Uani 1 1 d . . .
Bi4 Bi 0.929694(19) 0.156230(10) 0.475899(14) 0.02793(6) Uani 1 1 d . . .
O1 O 0.4171(5) 0.4151(2) 0.2731(3) 0.0451(13) Uani 1 1 d . A .
O2 O 0.3241(5) 0.4677(2) 0.3617(3) 0.0462(14) Uani 1 1 d . A .
O3 O 0.7304(5) 0.3831(2) 0.4493(3) 0.0445(13) Uani 1 1 d . B .
O4 O 0.6276(4) 0.4242(2) 0.5444(3) 0.0378(12) Uani 1 1 d . B .
O5 O 0.5194(5) 0.3126(2) 0.3860(3) 0.0354(12) Uani 1 1 d . . .
O6 O 0.4031(5) 0.3504(2) 0.4767(3) 0.0426(13) Uani 1 1 d . . .
O7 O 0.6832(5) 0.5001(2) 0.3586(3) 0.0506(16) Uani 1 1 d . C .
O8 O 0.5760(4) 0.5363(2) 0.4540(3) 0.0337(11) Uani 1 1 d . C .
O9 O 0.6562(5) 0.1119(2) 0.4127(4) 0.0476(14) Uani 1 1 d . . .
O10 O 0.8084(4) 0.0705(2) 0.4769(3) 0.0350(12) Uani 1 1 d . . .
O11 O 0.8718(5) 0.2849(2) 0.3684(3) 0.0408(13) Uani 1 1 d . . .
O12 O 1.0080(5) 0.2511(2) 0.4519(3) 0.0466(14) Uani 1 1 d . . .
O13 O 0.6771(5) 0.2402(2) 0.5025(4) 0.0461(14) Uani 1 1 d . D .
O14 O 0.8066(5) 0.1884(2) 0.5760(3) 0.0404(13) Uani 1 1 d . D .
O15 O 0.8428(5) 0.1633(3) 0.2771(3) 0.0503(16) Uani 1 1 d . . .
O16 O 0.9892(6) 0.1267(3) 0.3500(3) 0.0543(16) Uani 1 1 d . . .
O17 O 0.5679(5) 0.3080(2) 0.1212(3) 0.0504(15) Uani 1 1 d . . .
C1 C 0.3370(7) 0.4475(3) 0.2965(4) 0.0338(16) Uani 1 1 d . . .
C3 C 0.7146(7) 0.4005(3) 0.5174(5) 0.0336(17) Uani 1 1 d . . .
C5 C 0.4431(6) 0.3101(3) 0.4375(4) 0.0314(15) Uani 1 1 d . . .
C6 C 0.3849(8) 0.2485(3) 0.4481(6) 0.049(2) Uani 1 1 d . . .
C7 C 0.6580(7) 0.5366(3) 0.4100(5) 0.0353(16) Uani 1 1 d . . .
C9 C 0.7043(7) 0.0731(3) 0.4523(5) 0.0341(16) Uani 1 1 d . . .
C10 C 0.6226(8) 0.0232(3) 0.4787(6) 0.049(2) Uani 1 1 d . . .
C11 C 0.9644(8) 0.2881(3) 0.4065(5) 0.0403(18) Uani 1 1 d . . .
C12 C 1.0433(9) 0.3423(3) 0.3910(5) 0.048(2) Uani 1 1 d . . .
C13 C 0.7167(7) 0.2186(3) 0.5634(5) 0.0390(18) Uani 1 1 d . . .
C15 C 0.9339(7) 0.1336(3) 0.2877(4) 0.0369(17) Uani 1 1 d . . .
C16 C 0.9860(9) 0.1041(4) 0.2184(5) 0.050(2) Uani 1 1 d . . .
C17 C 0.6489(7) 0.3479(3) 0.1499(4) 0.0366(17) Uani 1 1 d . . .
C18 C 0.7544(7) 0.3323(3) 0.1811(5) 0.0423(19) Uani 1 1 d . . .
H18 H 0.7745 0.2918 0.1863 0.051 Uiso 1 1 calc R . .
C19 C 0.8339(7) 0.3763(4) 0.2057(5) 0.0458(19) Uani 1 1 d . . .
H19 H 0.9083 0.3656 0.2264 0.055 Uiso 1 1 calc R . .
C20 C 0.8031(8) 0.4351(4) 0.1994(5) 0.052(2) Uani 1 1 d . . .
H20 H 0.8567 0.4647 0.2161 0.062 Uiso 1 1 calc R . .
C21 C 0.6957(8) 0.4514(3) 0.1694(5) 0.047(2) Uani 1 1 d . . .
H21 H 0.6754 0.4919 0.1654 0.056 Uiso 1 1 calc R . .
C22 C 0.6162(8) 0.4076(4) 0.1449(4) 0.0417(19) Uani 1 1 d . . .
H22 H 0.5412 0.4182 0.1250 0.050 Uiso 1 1 calc R . .
C23 C 0.5666(7) 0.2517(3) 0.1548(4) 0.0367(16) Uani 1 1 d . . .
C24 C 0.6327(7) 0.2060(3) 0.1242(5) 0.0426(18) Uani 1 1 d . . .
H24 H 0.6824 0.2129 0.0824 0.051 Uiso 1 1 calc R . .
C25 C 0.6237(8) 0.1508(4) 0.1564(6) 0.057(2) Uani 1 1 d . . .
H25 H 0.6676 0.1192 0.1361 0.068 Uiso 1 1 calc R . .
C26 C 0.5532(9) 0.1401(4) 0.2169(6) 0.063(3) Uani 1 1 d . . .
H26 H 0.5495 0.1017 0.2388 0.076 Uiso 1 1 calc R . .
C27 C 0.4870(9) 0.1854(5) 0.2460(5) 0.065(3) Uani 1 1 d . . .
H27 H 0.4374 0.1780 0.2878 0.078 Uiso 1 1 calc R . .
C28 C 0.4928(8) 0.2409(4) 0.2151(5) 0.049(2) Uani 1 1 d . . .
H28 H 0.4465 0.2719 0.2347 0.059 Uiso 1 1 calc R . .
C2 C 0.2430(9) 0.4648(4) 0.2360(6) 0.060(3) Uani 1 1 d D A 1
F1 F 0.2227(14) 0.5237(4) 0.2412(8) 0.026(3) Uiso 0.34 1 d PD A 1
F2 F 0.1467(11) 0.4354(7) 0.2443(10) 0.038(3) Uiso 0.34 1 d PD A 1
F3 F 0.2828(13) 0.4558(9) 0.1633(6) 0.033(3) Uiso 0.34 1 d PD A 1
F1X F 0.2493(18) 0.5207(6) 0.2167(13) 0.067(6) Uiso 0.33 1 d PD A 2
F2X F 0.1369(12) 0.4563(8) 0.2618(10) 0.048(5) Uiso 0.33 1 d PD A 2
F3X F 0.250(2) 0.4350(10) 0.1686(10) 0.086(8) Uiso 0.33 1 d PD A 2
F1Y F 0.172(3) 0.5080(11) 0.2513(17) 0.132(11) Uiso 0.33 1 d PD A 3
F2Y F 0.183(2) 0.4161(7) 0.2181(14) 0.091(7) Uiso 0.33 1 d PD A 3
F3Y F 0.285(2) 0.4788(12) 0.1667(11) 0.095(10) Uiso 0.33 1 d PD A 3
C4 C 0.8199(7) 0.3912(3) 0.5724(4) 0.0382(18) Uani 1 1 d D B 1
F4 F 0.8003(11) 0.4072(8) 0.6456(5) 0.018(2) Uiso 0.34 1 d PD B 1
F5 F 0.9073(10) 0.4270(6) 0.5491(8) 0.022(3) Uiso 0.34 1 d PD B 1
F6 F 0.8569(12) 0.3352(4) 0.5692(9) 0.019(3) Uiso 0.34 1 d PD B 1
F4X F 0.8250(17) 0.4256(8) 0.6340(10) 0.064(6) Uiso 0.33 1 d PD B 2
F5X F 0.9211(15) 0.3993(11) 0.5383(12) 0.086(7) Uiso 0.33 1 d PD B 2
F6X F 0.8202(18) 0.3345(6) 0.5975(12) 0.070(6) Uiso 0.33 1 d PD B 2
F4Y F 0.7922(17) 0.3857(10) 0.6460(8) 0.072(8) Uiso 0.33 1 d PD B 3
F5Y F 0.8865(17) 0.4393(6) 0.5704(13) 0.069(7) Uiso 0.33 1 d PD B 3
F6Y F 0.8833(13) 0.3454(6) 0.5492(9) 0.041(4) Uiso 0.33 1 d PD B 3
F7 F 0.2953(5) 0.2462(2) 0.3976(5) 0.093(2) Uani 1 1 d . . .
F8 F 0.3516(7) 0.2411(2) 0.5183(4) 0.099(3) Uani 1 1 d . . .
F9 F 0.4550(4) 0.20428(18) 0.4314(3) 0.0499(12) Uani 1 1 d . . .
C8 C 0.7436(7) 0.5887(4) 0.4192(6) 0.051(2) Uani 1 1 d D C 1
F10 F 0.8143(13) 0.5960(6) 0.3642(8) 0.080(4) Uiso 0.50 1 d PD C 1
F11 F 0.8228(10) 0.5705(5) 0.4773(7) 0.059(3) Uiso 0.50 1 d PD C 1
F12 F 0.6928(9) 0.6379(4) 0.4398(7) 0.046(3) Uiso 0.50 1 d PD C 1
F10X F 0.7680(9) 0.6103(4) 0.3473(5) 0.038(2) Uiso 0.50 1 d PD C 2
F11X F 0.8472(10) 0.5731(6) 0.4436(8) 0.072(4) Uiso 0.50 1 d PD C 2
F12X F 0.7044(8) 0.6318(4) 0.4639(6) 0.034(3) Uiso 0.50 1 d PD C 2
F13 F 0.6837(4) -0.02379(19) 0.5057(3) 0.0564(13) Uani 1 1 d . . .
F14 F 0.5541(5) 0.0041(2) 0.4229(4) 0.0701(16) Uani 1 1 d . . .
F15 F 0.5602(5) 0.0431(2) 0.5370(4) 0.0677(16) Uani 1 1 d . . .
F16 F 1.1058(6) 0.3324(2) 0.3315(4) 0.0822(19) Uani 1 1 d . . .
F17 F 0.9769(6) 0.3893(2) 0.3743(4) 0.0709(17) Uani 1 1 d . . .
F18 F 1.1098(6) 0.3549(2) 0.4503(4) 0.082(2) Uani 1 1 d . . .
C14 C 0.6469(9) 0.2303(4) 0.6379(6) 0.062(3) Uani 1 1 d D D 1
F19 F 0.5789(19) 0.1803(7) 0.6436(13) 0.049(4) Uiso 0.34 1 d PD D 1
F20 F 0.7064(14) 0.2388(11) 0.7011(9) 0.042(4) Uiso 0.34 1 d PD D 1
F21 F 0.5684(17) 0.2742(8) 0.6206(10) 0.045(4) Uiso 0.34 1 d PD D 1
F19X F 0.614(2) 0.1761(7) 0.6660(17) 0.109(11) Uiso 0.33 1 d PD D 2
F20X F 0.7086(16) 0.2577(9) 0.6916(11) 0.065(7) Uiso 0.33 1 d PD D 2
F21X F 0.5399(15) 0.2532(12) 0.6274(14) 0.093(9) Uiso 0.33 1 d PD D 2
F19Y F 0.5510(17) 0.1978(11) 0.6360(14) 0.085(9) Uiso 0.33 1 d PD D 3
F20Y F 0.7071(17) 0.2171(9) 0.7002(10) 0.074(8) Uiso 0.33 1 d PD D 3
F21Y F 0.607(2) 0.2875(7) 0.6353(15) 0.089(8) Uiso 0.33 1 d PD D 3
F22 F 0.9297(6) 0.1167(3) 0.1524(3) 0.0794(19) Uani 1 1 d . . .
F23 F 0.9807(6) 0.0453(2) 0.2269(4) 0.0817(19) Uani 1 1 d . . .
F24 F 1.0945(5) 0.1169(3) 0.2125(3) 0.0764(18) Uani 1 1 d . . .

loop_
_atom_site_aniso_label
_atom_site_aniso_U_11
_atom_site_aniso_U_22
_atom_site_aniso_U_33
_atom_site_aniso_U_23
_atom_site_aniso_U_13
_atom_site_aniso_U_12
Bi1 0.03507(15) 0.02687(11) 0.02649(13) -0.00224(10) 0.00586(11) -0.00062(11)
Bi2 0.02778(14) 0.02274(11) 0.02694(12) -0.00145(10) 0.00161(10) 0.00192(10)
Bi3 0.03275(15) 0.03038(13) 0.03565(14) 0.00247(11) -0.00676(11) 0.00642(11)
Bi4 0.02949(14) 0.02518(11) 0.02872(13) 0.00019(10) -0.00510(10) 0.00197(10)
O1 0.048(3) 0.054(3) 0.034(3) -0.010(2) -0.002(3) 0.005(3)
O2 0.044(3) 0.054(3) 0.041(3) -0.007(3) -0.007(3) 0.013(3)
O3 0.043(3) 0.057(3) 0.033(3) -0.002(3) 0.002(3) 0.014(3)
O4 0.034(3) 0.048(3) 0.031(3) 0.002(2) 0.001(2) 0.010(2)
O5 0.044(3) 0.025(2) 0.037(3) -0.003(2) 0.008(2) -0.002(2)
O6 0.053(4) 0.023(2) 0.053(3) -0.010(2) 0.017(3) -0.006(2)
O7 0.064(4) 0.030(3) 0.060(4) -0.010(3) 0.032(3) -0.016(3)
O8 0.036(3) 0.025(2) 0.041(3) -0.001(2) 0.009(2) -0.003(2)
O9 0.035(3) 0.044(3) 0.063(4) 0.007(3) -0.013(3) -0.003(2)
O10 0.029(3) 0.024(2) 0.051(3) 0.001(2) -0.006(2) -0.002(2)
O11 0.048(3) 0.027(3) 0.046(3) 0.004(2) -0.011(3) -0.007(2)
O12 0.056(4) 0.030(3) 0.053(4) 0.011(3) -0.016(3) -0.008(2)
O13 0.042(3) 0.045(3) 0.051(4) -0.005(3) 0.002(3) 0.013(3)
O14 0.039(3) 0.045(3) 0.038(3) 0.012(2) 0.002(2) 0.010(3)
O15 0.052(4) 0.059(4) 0.039(3) -0.009(3) -0.015(3) 0.015(3)
O16 0.060(4) 0.071(4) 0.032(3) -0.003(3) -0.003(3) 0.037(3)
O17 0.058(4) 0.035(3) 0.056(4) 0.009(3) -0.026(3) -0.006(3)
C1 0.038(4) 0.033(4) 0.031(4) 0.006(3) 0.001(3) -0.001(3)
C3 0.033(4) 0.027(3) 0.042(5) 0.010(3) 0.007(3) 0.001(3)
C5 0.033(4) 0.030(3) 0.031(4) -0.001(3) 0.005(3) -0.001(3)
C6 0.052(5) 0.020(3) 0.075(6) -0.007(4) 0.028(5) -0.009(3)
C7 0.034(4) 0.024(3) 0.048(5) 0.004(3) -0.002(4) 0.000(3)
C9 0.031(4) 0.023(3) 0.047(4) -0.003(3) -0.007(3) 0.003(3)
C10 0.049(5) 0.029(4) 0.067(6) 0.000(4) -0.001(5) -0.005(4)
C11 0.051(5) 0.030(4) 0.041(5) -0.002(3) 0.010(4) -0.005(3)
C12 0.064(6) 0.033(4) 0.046(5) -0.004(4) 0.015(4) -0.009(4)
C13 0.042(5) 0.039(4) 0.036(4) -0.003(3) 0.006(4) -0.008(4)
C15 0.034(4) 0.041(4) 0.035(4) -0.001(3) -0.004(3) 0.002(3)
C16 0.063(6) 0.051(5) 0.034(4) -0.003(4) 0.002(4) -0.001(4)
C17 0.052(5) 0.033(4) 0.024(4) 0.002(3) -0.001(3) 0.001(3)
C18 0.036(4) 0.037(4) 0.054(5) 0.005(4) -0.003(4) 0.004(3)
C19 0.034(4) 0.054(5) 0.049(5) -0.002(4) 0.006(4) 0.000(4)
C20 0.051(5) 0.055(5) 0.049(5) -0.003(4) -0.002(4) -0.010(4)
C21 0.063(6) 0.037(4) 0.041(5) 0.008(3) 0.008(4) -0.004(4)
C22 0.047(5) 0.057(5) 0.021(4) 0.003(3) 0.000(3) 0.003(4)
C23 0.040(4) 0.039(4) 0.031(4) -0.002(3) -0.010(3) -0.006(3)
C24 0.033(4) 0.049(5) 0.045(5) 0.003(4) -0.005(3) 0.007(3)
C25 0.052(6) 0.050(5) 0.068(6) -0.005(5) -0.022(5) 0.004(4)
C26 0.066(7) 0.048(5) 0.073(7) 0.019(5) -0.031(6) -0.023(5)
C27 0.063(6) 0.097(8) 0.034(5) 0.021(5) -0.013(4) -0.041(6)
C28 0.049(5) 0.064(6) 0.033(4) -0.013(4) 0.000(4) -0.011(4)
C2 0.059(7) 0.063(6) 0.058(6) -0.008(5) -0.007(5) 0.015(5)
C4 0.043(5) 0.042(4) 0.030(4) 0.008(3) 0.001(3) 0.000(3)
F7 0.055(4) 0.044(3) 0.178(7) 0.008(4) -0.034(4) -0.017(3)
F8 0.158(7) 0.043(3) 0.102(5) -0.005(3) 0.089(5) -0.028(3)
F9 0.049(3) 0.030(2) 0.071(3) 0.001(2) 0.010(2) 0.000(2)
C8 0.034(5) 0.045(5) 0.073(6) -0.007(4) 0.003(4) -0.003(4)
F13 0.047(3) 0.035(2) 0.087(4) 0.012(2) 0.008(3) -0.008(2)
F14 0.056(3) 0.059(3) 0.093(4) -0.007(3) -0.027(3) -0.023(3)
F15 0.053(3) 0.070(4) 0.082(4) 0.000(3) 0.025(3) 0.002(3)
F16 0.107(5) 0.062(3) 0.081(4) 0.011(3) 0.050(4) -0.012(3)
F17 0.091(4) 0.034(3) 0.087(4) 0.014(3) -0.006(3) -0.010(3)
F18 0.108(5) 0.059(3) 0.077(4) 0.014(3) -0.034(4) -0.043(3)
C14 0.063(7) 0.062(6) 0.062(6) -0.004(5) 0.005(5) 0.013(5)
F22 0.083(4) 0.124(5) 0.030(3) -0.016(3) -0.003(3) 0.024(4)
F23 0.101(5) 0.054(3) 0.091(5) -0.026(3) 0.029(4) 0.013(3)
F24 0.059(4) 0.119(5) 0.052(3) -0.028(3) 0.023(3) -0.018(3)

loop_
_atom_type_symbol
_atom_type_description
_atom_type_scat_dispersion_real
_atom_type_scat_dispersion_imag
_atom_type_scat_source
C C 0.0033 0.0016 'International Tables Vol C Tables 4.2.6.8 and 6.1.1.4'
H H 0.0000 0.0000 'International Tables Vol C Tables 4.2.6.8 and 6.1.1.4'
O O 0.0106 0.0060 'International Tables Vol C Tables 4.2.6.8 and 6.1.1.4'
F F 0.0171 0.0103 'International Tables Vol C Tables 4.2.6.8 and 6.1.1.4'
Bi Bi -4.1077 10.2566 'International Tables Vol C Tables 4.2.6.8 and 6.1.1.4'

loop_
_geom_angle_atom_site_label_1
_geom_angle_atom_site_label_2
_geom_angle_atom_site_label_3
_geom_angle
_geom_angle_publ_flag
O3 Bi1 O5 81.78(19) yes
O3 Bi1 O7 81.7(2) yes
O5 Bi1 O7 156.51(18) yes
O3 Bi1 O1 158.96(19) yes
O5 Bi1 O1 84.65(19) yes
O7 Bi1 O1 105.8(2) yes
O3 Bi1 Bi2 82.35(13) yes
O5 Bi1 Bi2 82.34(12) yes
O7 Bi1 Bi2 78.97(13) yes
O1 Bi1 Bi2 79.97(13) yes
O8 Bi2 O6 160.09(17) yes
O8 Bi2 O2 98.69(19) yes
O6 Bi2 O2 91.6(2) yes
O8 Bi2 O4 78.84(18) yes
O6 Bi2 O4 86.23(19) yes
O2 Bi2 O4 162.62(18) yes
O8 Bi2 Bi1 83.94(12) yes
O6 Bi2 Bi1 80.66(13) yes
O2 Bi2 Bi1 82.04(14) yes
O4 Bi2 Bi1 80.59(12) yes
O15 Bi3 O11 84.9(2) yes
O15 Bi3 O9 92.1(2) yes
O11 Bi3 O9 160.68(18) yes
O15 Bi3 O13 163.99(19) yes
O11 Bi3 O13 91.61(19) yes
O9 Bi3 O13 86.0(2) yes
O15 Bi3 Bi4 82.99(14) yes
O11 Bi3 Bi4 81.54(13) yes
O9 Bi3 Bi4 79.15(13) yes
O13 Bi3 Bi4 81.04(13) yes
O12 Bi4 O14 95.1(2) yes
O12 Bi4 O10 164.12(18) yes
O14 Bi4 O10 83.15(18) yes
O12 Bi4 O16 88.4(2) yes
O14 Bi4 O16 159.59(19) yes
O10 Bi4 O16 88.0(2) yes
O12 Bi4 Bi3 80.53(14) yes
O14 Bi4 Bi3 81.38(12) yes
O10 Bi4 Bi3 83.61(12) yes
O16 Bi4 Bi3 79.38(13) yes
C1 O1 Bi1 122.9(5) ?
C1 O2 Bi2 123.6(5) ?
C3 O3 Bi1 123.7(5) ?
C3 O4 Bi2 124.0(5) ?
C5 O5 Bi1 122.8(4) ?
C5 O6 Bi2 125.0(5) ?
C7 O7 Bi1 125.1(5) ?
C7 O8 Bi2 121.5(4) ?
C9 O9 Bi3 126.4(5) ?
C9 O10 Bi4 120.6(4) ?
C11 O11 Bi3 124.0(5) ?
C11 O12 Bi4 124.9(5) ?
C13 O13 Bi3 121.5(5) ?
C13 O14 Bi4 123.3(5) ?
C15 O15 Bi3 123.8(5) ?
C15 O16 Bi4 126.7(5) ?
C17 O17 C23 117.6(6) ?
O2 C1 O1 128.7(7) ?
O2 C1 C2 115.2(7) ?
O1 C1 C2 116.1(7) ?
O4 C3 O3 129.0(7) ?
O4 C3 C4 117.3(7) ?
O3 C3 C4 113.7(7) ?
O6 C5 O5 129.0(7) ?
O6 C5 C6 115.3(6) ?
O5 C5 C6 115.5(6) ?
F8 C6 F9 107.9(8) ?
F8 C6 F7 111.2(8) ?
F9 C6 F7 107.0(7) ?
F8 C6 C5 111.5(7) ?
F9 C6 C5 112.5(7) ?
F7 C6 C5 106.6(7) ?
O8 C7 O7 129.3(7) ?
O8 C7 C8 116.2(7) ?
O7 C7 C8 114.5(7) ?
O9 C9 O10 128.7(7) ?
O9 C9 C10 114.6(7) ?
O10 C9 C10 116.5(7) ?
F14 C10 F15 110.1(8) ?
F14 C10 F13 107.0(7) ?
F15 C10 F13 107.0(7) ?
F14 C10 C9 112.6(7) ?
F15 C10 C9 108.8(6) ?
F13 C10 C9 111.2(7) ?
O11 C11 O12 128.4(7) ?
O11 C11 C12 117.0(7) ?
O12 C11 C12 114.4(8) ?
F18 C12 F16 109.7(9) ?
F18 C12 F17 108.3(7) ?
F16 C12 F17 107.2(7) ?
F18 C12 C11 112.0(7) ?
F16 C12 C11 110.1(6) ?
F17 C12 C11 109.4(8) ?
O13 C13 O14 130.1(8) ?
O13 C13 C14 116.7(8) ?
O14 C13 C14 113.2(7) ?
O16 C15 O15 126.7(7) ?
O16 C15 C16 115.1(7) ?
O15 C15 C16 118.2(7) ?
F24 C16 F22 109.4(8) ?
F24 C16 F23 106.3(8) ?
F22 C16 F23 106.5(7) ?
F24 C16 C15 112.0(7) ?
F22 C16 C15 113.0(8) ?
F23 C16 C15 109.3(7) ?
C18 C17 O17 123.9(7) ?
C18 C17 C22 120.6(7) ?
O17 C17 C22 115.5(7) ?
C17 C18 C19 120.0(7) ?
C17 C18 H18 120.0 ?
C19 C18 H18 120.0 ?
C20 C19 C18 119.6(8) ?
C20 C19 H19 120.2 ?
C18 C19 H19 120.2 ?
C21 C20 C19 120.9(8) ?
C21 C20 H20 119.5 ?
C19 C20 H20 119.5 ?
C20 C21 C22 119.6(8) ?
C20 C21 H21 120.2 ?
C22 C21 H21 120.2 ?
C17 C22 C21 119.3(8) ?
C17 C22 H22 120.4 ?
C21 C22 H22 120.4 ?
C28 C23 O17 119.1(7) ?
C28 C23 C24 120.5(8) ?
O17 C23 C24 120.2(7) ?
C25 C24 C23 118.1(8) ?
C25 C24 H24 120.9 ?
C23 C24 H24 120.9 ?
C26 C25 C24 121.7(9) ?
C26 C25 H25 119.2 ?
C24 C25 H25 119.2 ?
C25 C26 C27 119.8(9) ?
C25 C26 H26 120.1 ?
C27 C26 H26 120.1 ?
C28 C27 C26 120.3(9) ?
C28 C27 H27 119.8 ?
C26 C27 H27 119.8 ?
C27 C28 C23 119.6(9) ?
C27 C28 H28 120.2 ?
C23 C28 H28 120.2 ?
F2 C2 F1 110.1(12) ?
F2 C2 F3 109.7(13) ?
F1 C2 F3 105.8(13) ?
F2 C2 C1 112.3(10) ?
F1 C2 C1 109.0(9) ?
F3 C2 C1 109.8(9) ?
F6 C4 F4 111.0(11) ?
F6 C4 F5 108.1(11) ?
F4 C4 F5 105.5(11) ?
F6 C4 C3 110.6(8) ?
F4 C4 C3 113.2(8) ?
F5 C4 C3 108.2(7) ?
F10 C8 F12 113.1(10) ?
F10 C8 F11 98.9(11) ?
F12 C8 F11 110.0(10) ?
F10 C8 C7 116.3(9) ?
F12 C8 C7 112.8(8) ?
F11 C8 C7 104.4(8) ?
F20 C14 F21 114.0(15) ?
F20 C14 F19 110.5(16) ?
F21 C14 F19 103.8(16) ?
F20 C14 C13 116.8(12) ?
F21 C14 C13 107.2(11) ?
F19 C14 C13 103.2(10) ?

loop_
_geom_bond_atom_site_label_1
_geom_bond_atom_site_label_2
_geom_bond_distance
_geom_bond_publ_flag
Bi1 O3 2.346(5) yes
Bi1 O5 2.360(5) yes
Bi1 O7 2.418(5) yes
Bi1 O1 2.437(6) yes
Bi1 Bi2 2.9606(3) yes
Bi2 O8 2.372(5) yes
Bi2 O6 2.378(5) yes
Bi2 O2 2.396(5) yes
Bi2 O4 2.398(5) yes
Bi3 O15 2.356(6) yes
Bi3 O11 2.367(5) yes
Bi3 O9 2.416(5) yes
Bi3 O13 2.419(6) yes
Bi3 Bi4 2.9611(3) yes
Bi4 O12 2.372(5) yes
Bi4 O14 2.386(5) yes
Bi4 O10 2.391(5) yes
Bi4 O16 2.399(6) yes
O1 C1 1.256(9) ?
O2 C1 1.229(9) ?
O3 C3 1.260(9) ?
O4 C3 1.242(9) ?
O5 C5 1.272(8) ?
O6 C5 1.235(8) ?
O7 C7 1.255(9) ?
O8 C7 1.232(9) ?
O9 C9 1.233(9) ?
O10 C9 1.262(9) ?
O11 C11 1.238(10) ?
O12 C11 1.243(10) ?
O13 C13 1.235(10) ?
O14 C13 1.255(10) ?
O15 C15 1.255(9) ?
O16 C15 1.242(9) ?
O17 C17 1.380(9) ?
O17 C23 1.399(9) ?
C1 C2 1.533(12) ?
C3 C4 1.531(11) ?
C5 C6 1.561(10) ?
C6 F8 1.295(10) ?
C6 F9 1.324(9) ?
C6 F7 1.331(11) ?
C7 C8 1.542(11) ?
C9 C10 1.550(11) ?
C10 F14 1.300(10) ?
C10 F15 1.336(11) ?
C10 F13 1.351(9) ?
C11 C12 1.555(11) ?
C12 F18 1.291(11) ?
C12 F16 1.295(10) ?
C12 F17 1.338(10) ?
C13 C14 1.563(13) ?
C15 C16 1.512(11) ?
C16 F24 1.290(10) ?
C16 F22 1.326(10) ?
C16 F23 1.341(9) ?
C17 C18 1.360(11) ?
C17 C22 1.404(10) ?
C18 C19 1.410(11) ?
C18 H18 0.9500 ?
C19 C20 1.381(12) ?
C19 H19 0.9500 ?
C20 C21 1.376(13) ?
C20 H20 0.9500 ?
C21 C22 1.406(12) ?
C21 H21 0.9500 ?
C22 H22 0.9500 ?
C23 C28 1.388(11) ?
C23 C24 1.399(11) ?
C24 C25 1.374(12) ?
C24 H24 0.9500 ?
C25 C26 1.366(15) ?
C25 H25 0.9500 ?
C26 C27 1.383(15) ?
C26 H26 0.9500 ?
C27 C28 1.368(13) ?
C27 H27 0.9500 ?
C28 H28 0.9500 ?
C2 F2 1.306(14) ?
C2 F1 1.356(12) ?
C2 F3 1.366(13) ?
C4 F6 1.339(11) ?
C4 F4 1.342(11) ?
C4 F5 1.365(11) ?
C8 F10 1.283(13) ?
C8 F12 1.313(12) ?
C8 F11 1.398(12) ?
C14 F20 1.284(14) ?
C14 F21 1.371(13) ?
C14 F19 1.382(14) ?
